data_2212961
loop_
_publ_author_name
'Izumori, Ken'
'Jenkinson, Sarah F.'
'Watkin, David J.'
'Fleet, George W. J.'

_publ_section_title
;
 1-Deoxy-\b-<small>L</small>-fructopyranose monohydrate
;
_journal_coeditor_code LH2338
_journal_issue 4
_journal_name_full 'Acta Crystallographica Section E'
_journal_page_first o1882
_journal_page_last o1884
_journal_paper_doi 10.1107/S1600536807012512
_journal_volume 63
_journal_year 2007
_chemical_formula_iupac 'C6 H14 O6'
_chemical_formula_moiety 'C6 H14 O6'
_chemical_formula_sum 'C6 H14 O6'
_chemical_formula_weight 182.17
_chemical_name_systematic
;
1-Deoxy-\b-L-fructopyranose monohydrate
;
_space_group_IT_number 19
_symmetry_cell_setting orthorhombic
_symmetry_space_group_name_Hall 'P 2ac 2ab'
_symmetry_space_group_name_H-M 'P 21 21 21'
_atom_sites_solution_hydrogens geom
_atom_sites_solution_primary direct
_cell_angle_alpha 90
_cell_angle_beta 90
_cell_angle_gamma 90
_cell_formula_units_Z 4
_cell_length_a 6.7824(2)
_cell_length_b 9.6297(3)
_cell_length_c 12.0727(5)
_cell_measurement_reflns_used 1879
_cell_measurement_temperature 150
_cell_measurement_theta_max 30
_cell_measurement_theta_min 5
_cell_volume 788.50(5)
_computing_cell_refinement 'DENZO and SCALEPACK (Otwinowski & Minor, 1997)'
_computing_data_collection 'COLLECT (Nonius, 2001)'
_computing_data_reduction 'DENZO and SCALEPACK'
_computing_molecular_graphics 'CAMERON (Watkin <i>et al.</i>,  1996)'
_computing_publication_material CRYSTALS
_computing_structure_refinement 'CRYSTALS (Betteridge <i>et al.</i>,  2003)'
_computing_structure_solution 'SIR92 (Altomare <i>et al.</i>,  1994)'
_diffrn_ambient_temperature 150
_diffrn_measured_fraction_theta_full 0.989
_diffrn_measured_fraction_theta_max 0.984
_diffrn_measurement_device_type 'Bruker Nonius KappaCCD area-detector'
_diffrn_measurement_method \w
_diffrn_radiation_monochromator graphite
_diffrn_radiation_type 'Mo K\a'
_diffrn_radiation_wavelength 0.71073
_diffrn_reflns_av_R_equivalents 0.052
_diffrn_reflns_limit_h_max 9
_diffrn_reflns_limit_h_min -9
_diffrn_reflns_limit_k_max 12
_diffrn_reflns_limit_k_min -13
_diffrn_reflns_limit_l_max 16
_diffrn_reflns_limit_l_min -16
_diffrn_reflns_number 6461
_diffrn_reflns_theta_full 29.044
_diffrn_reflns_theta_max 29.942
_diffrn_reflns_theta_min 5.193
_diffrn_standards_number 0
_exptl_absorpt_coefficient_mu 0.138
_exptl_absorpt_correction_T_max 1.0
_exptl_absorpt_correction_T_min 0.85
_exptl_absorpt_correction_type multi-scan
_exptl_absorpt_process_details '(DENZO/SCALEPACK; Otwinowski & Minor, 1997)'
_exptl_crystal_colour colourless
_exptl_crystal_density_diffrn 1.535
_exptl_crystal_description 'hexagonal prism'
_exptl_crystal_F_000 392
_exptl_crystal_size_max 0.20
_exptl_crystal_size_mid 0.20
_exptl_crystal_size_min 0.10
_refine_diff_density_max 0.28
_refine_diff_density_min -0.26
_refine_ls_extinction_method none
_refine_ls_goodness_of_fit_ref 0.9221
_refine_ls_hydrogen_treatment constr
_refine_ls_matrix_type full
_refine_ls_number_parameters 109
_refine_ls_number_reflns 1322
_refine_ls_number_restraints 0
_refine_ls_R_factor_all 0.0458
_refine_ls_R_factor_gt 0.0373
_refine_ls_shift/su_max 0.000189
_refine_ls_structure_factor_coef Fsqd
_refine_ls_weighting_details 'w = 1/[\s^2^(F^2^) + (0.05P)^2^ + 0.03P], where P=[max(Fo^2^,0) + 2Fc^2^]/3'
_refine_ls_weighting_scheme calc
_refine_ls_wR_factor_all 0.0914
_refine_ls_wR_factor_gt 0.0888
_refine_ls_wR_factor_ref 0.0914
_reflns_number_gt 1107
_reflns_number_total 1322
_reflns_threshold_expression I>2\s(I)
_cod_data_source_file lh2338.cif
_cod_data_source_block 3b
_cod_database_code 2212961
_cod_database_fobs_code 2212961

loop_
_symmetry_equiv_pos_as_xyz
x,y,z
x+1/2,-y+1/2,-z
-x,y+1/2,-z+1/2
-x+1/2,-y,z+1/2

loop_
_atom_site_type_symbol
_atom_site_label
_atom_site_fract_x
_atom_site_fract_y
_atom_site_fract_z
_atom_site_U_iso_or_equiv
_atom_site_adp_type
_atom_site_occupancy
C C1 0.5478(3) 0.52100(16) 0.64340(14) 0.0147 Uani 1.0000
C C2 0.5134(3) 0.41855(16) 0.54761(14) 0.0132 Uani 1.0000
C C3 0.3945(3) 0.48479(16) 0.45493(13) 0.0155 Uani 1.0000
C C4 0.2018(3) 0.54277(17) 0.50093(15) 0.0166 Uani 1.0000
C C5 0.2475(3) 0.64180(18) 0.59423(16) 0.0205 Uani 1.0000
O O6 0.3575(2) 0.57069(13) 0.68030(10) 0.0204 Uani 1.0000
O O7 0.0889(2) 0.42754(14) 0.53964(12) 0.0296 Uani 1.0000
O O8 0.3593(2) 0.37858(12) 0.37415(11) 0.0238 Uani 1.0000
O O9 0.69851(18) 0.37122(12) 0.50594(11) 0.0174 Uani 1.0000
O O10 0.6621(2) 0.63075(12) 0.60222(12) 0.0211 Uani 1.0000
C C11 0.6407(3) 0.45224(18) 0.74380(14) 0.0179 Uani 1.0000
O O12 0.6412(2) 0.22098(12) 0.25787(11) 0.0235 Uani 1.0000
H H21 0.4374 0.3387 0.5758 0.0171 Uiso 1.0000
H H31 0.4719 0.5625 0.4217 0.0194 Uiso 1.0000
H H41 0.1263 0.5923 0.4433 0.0203 Uiso 1.0000
H H51 0.1231 0.6769 0.6263 0.0258 Uiso 1.0000
H H52 0.3302 0.7198 0.5648 0.0246 Uiso 1.0000
H H111 0.6481 0.5182 0.8046 0.0282 Uiso 1.0000
H H112 0.7735 0.4212 0.7270 0.0275 Uiso 1.0000
H H113 0.5579 0.3724 0.7672 0.0278 Uiso 1.0000
H H6 0.2876 0.4084 0.3232 0.0359 Uiso 1.0000
H H8 0.6950 0.6781 0.6564 0.0321 Uiso 1.0000
H H12 -0.0246 0.4496 0.5217 0.0452 Uiso 1.0000
H H1 0.6631 0.1476 0.2938 0.0365 Uiso 1.0000
H H2 0.7148 0.2879 0.5223 0.0287 Uiso 1.0000
H H3 0.5739 0.2743 0.2996 0.0366 Uiso 1.0000

loop_
_atom_site_aniso_label
_atom_site_aniso_U_11
_atom_site_aniso_U_22
_atom_site_aniso_U_33
_atom_site_aniso_U_12
_atom_site_aniso_U_13
_atom_site_aniso_U_23
C1 0.0122(8) 0.0164(7) 0.0154(8) 0.0017(7) 0.0009(7) -0.0003(7)
C2 0.0105(8) 0.0130(7) 0.0162(9) -0.0005(6) 0.0024(7) -0.0011(7)
C3 0.0180(9) 0.0147(7) 0.0138(8) -0.0002(7) -0.0017(8) -0.0015(7)
C4 0.0129(9) 0.0173(7) 0.0196(9) 0.0019(7) -0.0019(8) 0.0055(7)
C5 0.0234(10) 0.0237(8) 0.0145(9) 0.0106(8) -0.0018(9) 0.0001(8)
O6 0.0183(7) 0.0283(6) 0.0147(6) 0.0107(6) 0.0007(6) 0.0014(6)
O7 0.0140(7) 0.0301(7) 0.0446(9) -0.0038(6) -0.0050(7) 0.0184(7)
O8 0.0283(8) 0.0211(6) 0.0220(7) 0.0060(6) -0.0114(6) -0.0063(5)
O9 0.0134(7) 0.0169(6) 0.0219(7) 0.0035(5) 0.0023(6) -0.0009(5)
O10 0.0293(8) 0.0169(6) 0.0170(6) -0.0087(6) -0.0038(6) 0.0006(5)
C11 0.0157(9) 0.0228(8) 0.0153(8) 0.0019(8) -0.0023(8) 0.0028(7)
O12 0.0293(8) 0.0206(6) 0.0205(7) 0.0017(6) 0.0054(7) 0.0031(6)

loop_
_atom_type_symbol
_atom_type_scat_dispersion_real
_atom_type_scat_dispersion_imag
_atom_type_scat_source
C 0.0033 0.0016 'International Tables Vol C 4.2.6.8 and 6.1.1.4'
H 0.0000 0.0000 'International Tables Vol C 4.2.6.8 and 6.1.1.4'
O 0.0106 0.0060 'International Tables Vol C 4.2.6.8 and 6.1.1.4'

loop_
_geom_angle_atom_site_label_1
_geom_angle_atom_site_label_2
_geom_angle_atom_site_label_3
_geom_angle
_geom_angle_publ_flag
C2 C1 O6 107.97(14) no
C2 C1 O10 107.50(14) no
O6 C1 O10 110.68(12) no
C2 C1 C11 112.55(13) no
O6 C1 C11 105.59(13) no
O10 C1 C11 112.48(14) no
C1 C2 C3 111.40(12) no
C1 C2 O9 109.67(14) no
C3 C2 O9 109.96(14) no
C1 C2 H21 108.6 no
C3 C2 H21 107.7 no
O9 C2 H21 109.4 no
C2 C3 C4 109.88(14) no
C2 C3 O8 106.85(12) no
C4 C3 O8 111.46(15) no
C2 C3 H31 109.4 no
C4 C3 H31 108.8 no
O8 C3 H31 110.4 no
C3 C4 C5 109.08(15) no
C3 C4 O7 107.13(13) no
C5 C4 O7 110.95(15) no
C3 C4 H41 111.4 no
C5 C4 H41 109.1 no
O7 C4 H41 109.2 no
C4 C5 O6 110.01(14) no
C4 C5 H51 109.5 no
O6 C5 H51 108.7 no
C4 C5 H52 108.9 no
O6 C5 H52 108.7 no
H51 C5 H52 111.1 no
C5 O6 C1 113.21(14) no
C4 O7 H12 102.4 no
C3 O8 H6 110.7 no
C2 O9 H2 109.9 no
C1 O10 H8 106.5 no
C1 C11 H111 109.9 no
C1 C11 H112 110.6 no
H111 C11 H112 108.2 no
C1 C11 H113 109.3 no
H111 C11 H113 108.7 no
H112 C11 H113 110.2 no
H1 O12 H3 107.2 no

loop_
_geom_bond_atom_site_label_1
_geom_bond_atom_site_label_2
_geom_bond_distance
_geom_bond_publ_flag
C1 C2 1.538(2) no
C1 O6 1.447(2) no
C1 O10 1.4019(19) no
C1 C11 1.518(2) no
C2 C3 1.519(2) no
C2 O9 1.427(2) no
C2 H21 0.986 no
C3 C4 1.526(3) no
C3 O8 1.4332(18) no
C3 H31 0.998 no
C4 C5 1.508(3) no
C4 O7 1.427(2) no
C4 H41 0.987 no
C5 O6 1.451(2) no
C5 H51 0.988 no
C5 H52 1.003 no
O7 H12 0.827 no
O8 H6 0.835 no
O9 H2 0.834 no
O10 H8 0.828 no
C11 H111 0.973 no
C11 H112 0.970 no
C11 H113 0.993 no
O12 H1 0.842 no
O12 H3 0.852 no

loop_
_geom_hbond_atom_site_label_D
_geom_hbond_atom_site_label_H
_geom_hbond_atom_site_label_A
_geom_hbond_site_symmetry_A
_geom_hbond_distance_DH
_geom_hbond_distance_HA
_geom_hbond_distance_DA
_geom_hbond_angle_DHA
_geom_hbond_publ_flag
O7 H12 O9 1_455 0.83 2.03 2.733(2) 142 yes
O8 H6 O6 4_564 0.84 2.00 2.807(2) 163 yes
O9 H2 O7 2_556 0.83 2.36 3.022(2) 136 yes
O9 H2 O8 2_556 0.83 2.26 3.012(2) 151 yes
O10 H8 O12 4_665 0.83 1.92 2.711(2) 160 yes
O12 H1 O6 2_556 0.84 2.50 3.256(2) 150 yes
O12 H1 O7 2_556 0.84 2.20 2.854(2) 135 yes
O12 H3 O8 . 0.85 1.98 2.816(2) 165 yes

loop_
_cod_related_entry_id
_cod_related_entry_database
_cod_related_entry_code
1 ChemSpider 21185332
